data_9007589
loop_
_publ_author_name
'Merlino, S.'

_publ_section_title
;
 The crystal structure of wenkite
;
_journal_name_full 'Acta Crystallographica, Section B'
_journal_page_first 1262
_journal_page_last 1266
_journal_paper_doi 10.1107/S056774087400464X
_journal_volume 30
_journal_year 1974
_chemical_compound_source 'Candoglia, Italy'
_chemical_formula_sum 'Al9 Ba3.5 Ca5.5 H2 K0.5 Na0.5 O55 S3 Si11'
_chemical_name_mineral Wenkite
_space_group_IT_number 189
_symmetry_space_group_name_Hall 'P -6 -2'
_symmetry_space_group_name_H-M 'P -6 2 m'
_cell_angle_alpha 90
_cell_angle_beta 90
_cell_angle_gamma 120
_cell_formula_units_Z 1
_cell_length_a 13.511
_cell_length_b 13.511
_cell_length_c 7.462
_cell_volume 1179.671
_database_code_amcsd 0009505
_exptl_crystal_density_diffrn 3.184
_cod_original_formula_sum '(Ba3.5 K.5) (Ca5.5 Na.5) Si11 Al9 S3 O55 H2'
_cod_database_code 9007589

loop_
_space_group_symop_operation_xyz
x,y,z
-x,-x+y,z
-x+y,-x,-z
y,x,-z
-y,x-y,z
x-y,-y,z
x,y,-z
-x,-x+y,-z
-x+y,-x,z
y,x,z
-y,x-y,-z
x-y,-y,-z

loop_
_atom_site_aniso_label
_atom_site_aniso_U_11
_atom_site_aniso_U_22
_atom_site_aniso_U_33
_atom_site_aniso_U_12
_atom_site_aniso_U_13
_atom_site_aniso_U_23
Ba1 0.02913 0.02913 0.01918 0.01457 0.00000 0.00000
K1 0.02913 0.02913 0.01918 0.01457 0.00000 0.00000
Ba2 0.01040 0.01665 0.03836 0.00520 0.00000 0.00000
K2 0.01040 0.01665 0.03836 0.00520 0.00000 0.00000
Ca1 0.01734 0.02566 0.04372 0.00694 0.00000 0.00000
Na1 0.01734 0.02566 0.04372 0.00694 0.00000 0.00000

loop_
_atom_site_label
_atom_site_fract_x
_atom_site_fract_y
_atom_site_fract_z
_atom_site_occupancy
_atom_site_U_iso_or_equiv
_atom_site_type_symbol
_atom_site_attached_hydrogens
Ba1 0.00000 0.00000 0.50000 0.87500 ? Ba 0
K1 0.00000 0.00000 0.50000 0.12500 ? K 0
Ba2 0.39320 0.00000 0.50000 0.87500 ? Ba 0
K2 0.39320 0.00000 0.50000 0.12500 ? K 0
Ca1 0.49880 0.27430 0.00000 0.91670 ? Ca 0
Na1 0.49880 0.27430 0.00000 0.08330 ? Na 0
Si1 0.26660 0.13360 0.21780 0.60000 0.01013 Si 0
Al1 0.26660 0.13360 0.21780 0.40000 0.01013 Al 0
Si2 0.43800 0.30080 0.50000 0.56000 0.00507 Si 0
Al2 0.43800 0.30080 0.50000 0.44000 0.00507 Al 0
Si3 0.66667 0.33333 0.39700 0.11000 0.00507 Si 0
Al3 0.66667 0.33333 0.39700 0.39000 0.00507 Al 0
S 0.52000 0.52000 0.00000 1.00000 0.01646 S 0
O1 0.29600 0.14500 0.00000 1.00000 0.00253 O 0
O2 0.39200 0.21500 0.31700 1.00000 0.01773 O 0
O3 0.21600 0.00000 0.29400 1.00000 0.01013 O 0
O4 0.17000 0.17000 0.27500 1.00000 0.01267 O 0
O5 0.39900 0.39900 0.50000 1.00000 0.02786 O 0
O6 0.58000 0.37800 0.50000 1.00000 0.01646 O 0
O7 0.66667 0.33333 0.17000 0.50000 0.03800 O 0
O-H7 0.66667 0.33333 0.17000 0.50000 0.03800 O 1
O8 0.42100 0.40200 -0.04900 0.25000 0.01140 O 0
O9 0.49200 0.60600 0.07400 0.25000 0.03293 O 0
O10 0.59900 0.55300 -0.15800 0.25000 0.02026 O 0
O11 0.59100 0.49900 0.15400 0.25000 0.03673 O 0

loop_
_cod_changelog_entry_id
_cod_changelog_entry_author
_cod_changelog_entry_date
_cod_changelog_entry_text
1
;cod-tools version 3.8.0
Id: cif_guess_AMCSD_atom_types 9581 2023-05-17 12:35:41Z saulius
;
2023-05-21T08:53:08+03:00
;Derived atom types and hydrogen counts
from atom names that follow the AMCSD naming convention
(Wat == water, O-H == hydroxyl).
;

loop_
_cod_related_entry_id
_cod_related_entry_database
_cod_related_entry_code
1 AMCSD 0009505
